data_4329363
loop_
_publ_author_name
'Manolis J. Manos'
'Eleni J. Kyprianidou'
'Giannis S. Papaefstathiou'
'Anastasios J. Tasiopoulos'

_publ_section_title
;
 Insertion of Functional Groups into a Nd3+ Metal-Organic Framework via
 Single-Crystal-to-Single-Crystal Coordinating Solvent Exchange
;
_journal_name_full 'Inorganic Chemistry'
_journal_page_first 6308
_journal_page_last 6314
_journal_paper_doi 10.1021/ic3005085
_journal_volume 51
_journal_year 2012
_chemical_formula_moiety 'C16 H11 N O6, 2(C2 H6 O)'
_chemical_formula_sum 'C20 H23 N O8'
_chemical_formula_weight 810.79
_chemical_name_systematic
;
 ?
;
_space_group_IT_number 2
_symmetry_cell_setting triclinic
_symmetry_space_group_name_Hall '-P 1'
_symmetry_space_group_name_H-M 'P -1'
_atom_sites_solution_hydrogens geom
_atom_sites_solution_primary direct
_atom_sites_solution_secondary difmap
_audit_creation_method SHELXL-97
_cell_angle_alpha 91.716(6)
_cell_angle_beta 93.400(7)
_cell_angle_gamma 94.285(8)
_cell_formula_units_Z 4
_cell_length_a 3.8349(4)
_cell_length_b 16.5754(14)
_cell_length_c 30.154(2)
_cell_measurement_reflns_used 3008
_cell_measurement_temperature 100(2)
_cell_measurement_theta_max 61.2208
_cell_measurement_theta_min 3.9024
_cell_volume 1906.9(3)
_computing_cell_refinement 'CrysAlis RED'
_computing_data_collection 'CrysAlis CCD'
_computing_data_reduction 'CrysAlis RED'
_computing_molecular_graphics
;
 DIAMOND (Brandenburg, 2006)
 MERCURY (Bruno et al. 2002)
;
_computing_publication_material 'WINGX (Farrugia, 1999)'
_computing_structure_refinement 'SHELXL-97 (Sheldrick, 1997)'
_computing_structure_solution 'SHELXL-97 (Sheldrick, 1997)'
_diffrn_ambient_temperature 100(2)
_diffrn_detector_area_resol_mean 10.4223
_diffrn_measured_fraction_theta_full 0.992
_diffrn_measured_fraction_theta_max 0.992
_diffrn_measurement_device_type 'SuperNova, Dual, Cu at zero, Atlas'
_diffrn_measurement_method '\w scans'
_diffrn_radiation_monochromator mirror
_diffrn_radiation_source 'SuperNova (Cu) X-ray Source'
_diffrn_radiation_type CuK\a
_diffrn_radiation_wavelength 1.54184
_diffrn_reflns_av_R_equivalents 0.0381
_diffrn_reflns_av_sigmaI/netI 0.0524
_diffrn_reflns_limit_h_max 4
_diffrn_reflns_limit_h_min -4
_diffrn_reflns_limit_k_max 18
_diffrn_reflns_limit_k_min -18
_diffrn_reflns_limit_l_max 18
_diffrn_reflns_limit_l_min -33
_diffrn_reflns_number 9328
_diffrn_reflns_theta_full 60.00
_diffrn_reflns_theta_max 60.00
_diffrn_reflns_theta_min 3.91
_exptl_absorpt_coefficient_mu 0.927
_exptl_absorpt_correction_T_max 1.00000
_exptl_absorpt_correction_T_min 0.73340
_exptl_absorpt_correction_type multi-scan
_exptl_absorpt_process_details 'empirical absorption correction (CrysAlis RED, Oxford Diffraction)'
_exptl_crystal_colour colorless
_exptl_crystal_density_diffrn 1.412
_exptl_crystal_description plate
_exptl_crystal_F_000 856
_exptl_crystal_size_max 0.06
_exptl_crystal_size_mid 0.03
_exptl_crystal_size_min 0.02
_refine_diff_density_max 1.192
_refine_diff_density_min -0.467
_refine_diff_density_rms 0.112
_refine_ls_extinction_method none
_refine_ls_goodness_of_fit_ref 1.120
_refine_ls_hydrogen_treatment mixed
_refine_ls_matrix_type full
_refine_ls_number_parameters 535
_refine_ls_number_reflns 5633
_refine_ls_number_restraints 2
_refine_ls_restrained_S_all 1.120
_refine_ls_R_factor_all 0.1126
_refine_ls_R_factor_gt 0.0887
_refine_ls_shift/su_max 0.000
_refine_ls_shift/su_mean 0.000
_refine_ls_structure_factor_coef Fsqd
_refine_ls_weighting_details 'calc w=1/[\s^2^(Fo^2^)+(0.0982P)^2^+10.2110P] where P=(Fo^2^+2Fc^2^)/3'
_refine_ls_weighting_scheme calc
_refine_ls_wR_factor_gt 0.2468
_refine_ls_wR_factor_ref 0.2568
_reflns_number_gt 4197
_reflns_number_total 5633
_reflns_threshold_expression >2sigma(I)
_cod_data_source_file ic3005085_si_002_01.cif
_cod_data_source_block H3CIP
_cod_database_code 4329363

loop_
_symmetry_equiv_pos_as_xyz
'x, y, z'
'-x, -y, -z'

loop_
_atom_site_label
_atom_site_type_symbol
_atom_site_fract_x
_atom_site_fract_y
_atom_site_fract_z
_atom_site_U_iso_or_equiv
_atom_site_adp_type
_atom_site_occupancy
_atom_site_symmetry_multiplicity
_atom_site_calc_flag
_atom_site_refinement_flags
N1 N 0.2783(13) 0.6304(3) 0.16325(15) 0.0189(10) Uani 1 1 d .
N2 N 0.7621(13) 0.1319(3) 0.34021(15) 0.0196(10) Uani 1 1 d .
O1 O 0.8657(13) 0.3786(2) -0.00449(13) 0.0317(11) Uani 1 1 d .
H1 H 0.9253 0.3448 -0.0223 0.048 Uiso 1 1 calc R
O2 O 0.8602(12) 0.2737(2) 0.03990(13) 0.0308(10) Uani 1 1 d .
O3 O 0.3091(12) 0.9272(2) 0.19413(13) 0.0311(11) Uani 1 1 d .
H3 H 0.3238 0.9769 0.1948 0.047 Uiso 1 1 calc R
O4 O 0.0737(12) 0.9452(2) 0.25971(14) 0.0298(10) Uani 1 1 d .
O5 O -0.3333(11) 0.5855(2) 0.31143(13) 0.0239(9) Uani 1 1 d .
O6 O -0.2547(12) 0.7083(2) 0.34421(13) 0.0257(10) Uani 1 1 d .
H6 H -0.365(19) 0.679(4) 0.366(3) 0.039 Uiso 1 1 d .
O7 O 0.1424(12) -0.2339(2) 0.45812(13) 0.0277(10) Uani 1 1 d .
O8 O 0.0746(11) -0.1254(2) 0.50192(13) 0.0258(10) Uani 1 1 d .
H8A H 0.0100 -0.1602 0.5190 0.039 Uiso 1 1 calc R
O9 O 1.3249(14) 0.0887(2) 0.18852(15) 0.0374(12) Uani 1 1 d .
O10 O 1.2833(14) 0.2084(3) 0.15838(14) 0.0372(12) Uani 1 1 d .
H10 H 1.3671 0.1855 0.1375 0.056 Uiso 1 1 calc R
O11 O 0.9598(12) 0.4431(2) 0.24299(13) 0.0297(10) Uani 1 1 d .
O12 O 0.7308(12) 0.4249(2) 0.30907(13) 0.0290(10) Uani 1 1 d .
H12 H 0.7149 0.4739 0.3083 0.043 Uiso 1 1 calc R
O13 O 0.9789(12) 0.7919(2) 0.57492(13) 0.0291(10) Uani 1 1 d .
H13 H 1.0764 0.8124 0.5979 0.044 Uiso 1 1 calc R
O14 O 0.4571(12) 0.6463(2) 0.41120(14) 0.0260(10) Uani 1 1 d .
H14 H 0.31(2) 0.676(5) 0.422(2) 0.039 Uiso 1 1 d .
O15 O 0.5815(18) 0.1521(3) 0.08994(16) 0.0594(18) Uani 1 1 d .
H15 H 0.6580 0.1918 0.0769 0.089 Uiso 1 1 calc R
O16 O 0.9455(13) 0.2948(3) 0.92069(13) 0.0326(11) Uani 1 1 d .
H16 H 0.8665 0.3137 0.8977 0.049 Uiso 1 1 calc R
C1 C 0.8199(15) 0.3446(3) 0.03446(18) 0.0212(13) Uani 1 1 d .
C2 C 0.7116(15) 0.4016(3) 0.06907(19) 0.0200(12) Uani 1 1 d .
C3 C 0.6579(16) 0.4815(3) 0.05930(19) 0.0223(13) Uani 1 1 d .
H3A H 0.6965 0.5002 0.0311 0.027 Uiso 1 1 calc R
C4 C 0.5464(16) 0.5334(3) 0.09181(19) 0.0230(13) Uani 1 1 d .
H4 H 0.5100 0.5867 0.0852 0.028 Uiso 1 1 calc R
C5 C 0.4894(14) 0.5065(3) 0.13388(18) 0.0191(12) Uani 1 1 d .
C6 C 0.5507(15) 0.4266(3) 0.14363(19) 0.0210(12) Uani 1 1 d .
H6A H 0.5168 0.4082 0.1720 0.025 Uiso 1 1 calc R
C7 C 0.6613(16) 0.3749(3) 0.11141(19) 0.0224(13) Uani 1 1 d .
H7 H 0.7020 0.3219 0.1182 0.027 Uiso 1 1 calc R
C8 C 0.3752(15) 0.5595(3) 0.16926(19) 0.0185(12) Uani 1 1 d .
H8 H 0.367(16) 0.543(4) 0.198(2) 0.022 Uiso 1 1 d .
C9 C 0.1784(15) 0.6779(3) 0.20044(17) 0.0173(12) Uani 1 1 d .
C10 C 0.2269(15) 0.7608(3) 0.19832(18) 0.0188(12) Uani 1 1 d .
H10A H 0.3251 0.7836 0.1737 0.023 Uiso 1 1 calc R
C11 C 0.1298(15) 0.8112(3) 0.23292(18) 0.0210(12) Uani 1 1 d .
C12 C -0.0061(15) 0.7770(3) 0.26973(18) 0.0199(12) Uani 1 1 d .
H12A H -0.0614 0.8102 0.2933 0.024 Uiso 1 1 calc R
C13 C -0.0617(14) 0.6941(3) 0.27215(18) 0.0172(12) Uani 1 1 d .
C14 C 0.0307(15) 0.6428(3) 0.23715(18) 0.0198(12) Uani 1 1 d .
H14A H -0.0062 0.5869 0.2385 0.024 Uiso 1 1 calc R
C15 C 0.1686(16) 0.9010(4) 0.23058(19) 0.0245(13) Uani 1 1 d .
C16 C -0.2285(15) 0.6563(3) 0.31064(18) 0.0200(13) Uani 1 1 d .
C17 C 0.1594(15) -0.1609(3) 0.46389(18) 0.0200(12) Uani 1 1 d .
C18 C 0.2801(14) -0.1016(3) 0.43077(18) 0.0183(12) Uani 1 1 d .
C19 C 0.3600(15) -0.1324(4) 0.38906(19) 0.0226(13) Uani 1 1 d .
H19 H 0.3343 -0.1877 0.3824 0.027 Uiso 1 1 calc R
C20 C 0.4785(15) -0.0782(3) 0.35788(18) 0.0201(12) Uani 1 1 d .
H20 H 0.5271 -0.0979 0.3299 0.024 Uiso 1 1 calc R
C21 C 0.5261(15) 0.0044(3) 0.36743(18) 0.0194(12) Uani 1 1 d .
C22 C 0.4441(16) 0.0335(3) 0.40932(19) 0.0229(13) Uani 1 1 d .
H22 H 0.4736 0.0887 0.4162 0.028 Uiso 1 1 calc R
C23 C 0.3199(15) -0.0190(3) 0.44046(19) 0.0225(13) Uani 1 1 d .
H23 H 0.2628 0.0011 0.4680 0.027 Uiso 1 1 calc R
C24 C 0.6478(15) 0.0585(3) 0.33298(19) 0.0196(12) Uani 1 1 d .
H24 H 0.617(16) 0.039(4) 0.303(2) 0.024 Uiso 1 1 d .
C25 C 0.8637(15) 0.1788(3) 0.30301(17) 0.0181(12) Uani 1 1 d .
C26 C 1.0063(16) 0.1449(3) 0.26542(19) 0.0235(13) Uani 1 1 d .
H26 H 1.0429 0.0901 0.2639 0.028 Uiso 1 1 calc R
C27 C 1.0917(16) 0.1947(3) 0.23055(19) 0.0225(13) Uani 1 1 d .
C28 C 1.0422(16) 0.2762(3) 0.23300(19) 0.0238(13) Uani 1 1 d .
H28 H 1.0952 0.3086 0.2093 0.029 Uiso 1 1 calc R
C29 C 0.9127(16) 0.3104(3) 0.27098(19) 0.0230(13) Uani 1 1 d .
C30 C 0.8226(15) 0.2610(3) 0.30566(18) 0.0191(12) Uani 1 1 d .
H30 H 0.7339 0.2835 0.3309 0.023 Uiso 1 1 calc R
C31 C 1.2442(19) 0.1581(4) 0.1907(2) 0.0304(15) Uani 1 1 d .
C32 C 0.8721(16) 0.3994(4) 0.27260(19) 0.0249(14) Uani 1 1 d .
C33 C 0.6324(17) 0.6779(4) 0.5417(2) 0.0278(14) Uani 1 1 d .
H33A H 0.5179 0.6261 0.5475 0.042 Uiso 1 1 calc R
H33B H 0.8042 0.6712 0.5202 0.042 Uiso 1 1 calc R
H33C H 0.4622 0.7129 0.5303 0.042 Uiso 1 1 calc R
C34 C 0.8090(16) 0.7148(3) 0.5841(2) 0.0249(13) Uani 1 1 d .
H34A H 0.6371 0.7215 0.6060 0.030 Uiso 1 1 calc R
H34B H 0.9800 0.6796 0.5960 0.030 Uiso 1 1 calc R
C35 C 0.1356(17) 0.5418(4) 0.4503(2) 0.0299(14) Uani 1 1 d .
H35A H 0.0039 0.4903 0.4461 0.045 Uiso 1 1 calc R
H35B H -0.0103 0.5807 0.4623 0.045 Uiso 1 1 calc R
H35C H 0.3345 0.5367 0.4707 0.045 Uiso 1 1 calc R
C36 C 0.2586(17) 0.5695(4) 0.4065(2) 0.0278(14) Uani 1 1 d .
H36A H 0.4021 0.5297 0.3943 0.033 Uiso 1 1 calc R
H36B H 0.0573 0.5738 0.3859 0.033 Uiso 1 1 calc R
C37 C 0.295(3) 0.0233(5) 0.0819(3) 0.065(2) Uani 1 1 d .
H37A H 0.1936 -0.0158 0.0598 0.098 Uiso 1 1 calc R
H37B H 0.1181 0.0386 0.1010 0.098 Uiso 1 1 calc R
H37C H 0.4784 0.0001 0.0991 0.098 Uiso 1 1 calc R
C38 C 0.441(3) 0.0951(6) 0.0600(4) 0.074(3) Uani 1 1 d D
H38A H 0.6202 0.0795 0.0407 0.089 Uiso 1 1 calc RD
H38B H 0.2574 0.1173 0.0417 0.089 Uiso 1 1 calc RD
C39 C 1.231(2) 0.1839(4) 0.9523(2) 0.0416(17) Uani 1 1 d .
H39A H 1.3234 0.1331 0.9452 0.062 Uiso 1 1 calc R
H39B H 1.0488 0.1755 0.9725 0.062 Uiso 1 1 calc R
H39C H 1.4150 0.2206 0.9658 0.062 Uiso 1 1 calc R
C40 C 1.0849(18) 0.2189(4) 0.9106(2) 0.0327(15) Uani 1 1 d .
H40A H 1.2681 0.2270 0.8899 0.039 Uiso 1 1 calc R
H40B H 0.9013 0.1816 0.8966 0.039 Uiso 1 1 calc R

loop_
_atom_site_aniso_label
_atom_site_aniso_U_11
_atom_site_aniso_U_22
_atom_site_aniso_U_33
_atom_site_aniso_U_23
_atom_site_aniso_U_13
_atom_site_aniso_U_12
N1 0.026(3) 0.014(2) 0.017(2) -0.0016(18) 0.004(2) 0.004(2)
N2 0.026(3) 0.017(3) 0.017(2) 0.0036(18) 0.007(2) 0.003(2)
O1 0.059(3) 0.019(2) 0.019(2) -0.0007(17) 0.015(2) 0.008(2)
O2 0.053(3) 0.018(2) 0.024(2) -0.0017(17) 0.012(2) 0.0097(19)
O3 0.053(3) 0.016(2) 0.026(2) 0.0038(17) 0.016(2) 0.0026(19)
O4 0.045(3) 0.018(2) 0.028(2) -0.0001(18) 0.009(2) 0.0038(19)
O5 0.035(2) 0.014(2) 0.023(2) 0.0014(16) 0.0075(18) 0.0003(17)
O6 0.039(3) 0.022(2) 0.017(2) -0.0006(17) 0.0124(18) 0.0019(18)
O7 0.044(3) 0.019(2) 0.021(2) 0.0024(16) 0.0113(19) 0.0010(18)
O8 0.040(3) 0.018(2) 0.021(2) 0.0049(16) 0.0126(18) 0.0052(18)
O9 0.066(3) 0.017(2) 0.032(2) 0.0002(18) 0.027(2) 0.001(2)
O10 0.068(4) 0.023(2) 0.022(2) 0.0017(18) 0.021(2) 0.001(2)
O11 0.047(3) 0.020(2) 0.023(2) 0.0034(18) 0.010(2) 0.0041(19)
O12 0.050(3) 0.015(2) 0.023(2) 0.0001(16) 0.009(2) 0.0084(19)
O13 0.044(3) 0.021(2) 0.022(2) 0.0012(16) 0.0062(19) -0.0051(19)
O14 0.033(3) 0.020(2) 0.026(2) 0.0019(17) 0.0130(19) 0.0063(18)
O15 0.121(5) 0.024(3) 0.036(3) -0.003(2) 0.039(3) -0.003(3)
O16 0.054(3) 0.026(2) 0.019(2) 0.0016(17) 0.004(2) 0.012(2)
C1 0.024(3) 0.023(3) 0.017(3) -0.003(2) 0.006(2) 0.003(2)
C2 0.020(3) 0.017(3) 0.023(3) 0.000(2) 0.005(2) 0.006(2)
C3 0.028(3) 0.022(3) 0.019(3) 0.002(2) 0.009(2) 0.005(2)
C4 0.030(3) 0.019(3) 0.022(3) 0.000(2) 0.004(2) 0.008(2)
C5 0.017(3) 0.021(3) 0.021(3) -0.002(2) 0.002(2) 0.005(2)
C6 0.021(3) 0.022(3) 0.021(3) 0.002(2) 0.006(2) 0.004(2)
C7 0.027(3) 0.019(3) 0.022(3) 0.001(2) 0.004(2) 0.006(2)
C8 0.021(3) 0.021(3) 0.014(3) -0.001(2) 0.003(2) 0.002(2)
C9 0.020(3) 0.020(3) 0.012(3) -0.002(2) 0.004(2) 0.003(2)
C10 0.022(3) 0.022(3) 0.013(3) 0.003(2) 0.004(2) 0.003(2)
C11 0.023(3) 0.021(3) 0.018(3) -0.001(2) 0.000(2) 0.002(2)
C12 0.021(3) 0.024(3) 0.016(3) -0.001(2) 0.003(2) 0.007(2)
C13 0.018(3) 0.017(3) 0.017(3) 0.001(2) 0.003(2) 0.004(2)
C14 0.022(3) 0.019(3) 0.019(3) 0.001(2) -0.002(2) 0.006(2)
C15 0.030(3) 0.025(3) 0.020(3) 0.000(3) 0.004(3) 0.002(3)
C16 0.022(3) 0.024(3) 0.015(3) 0.003(2) 0.000(2) 0.008(2)
C17 0.018(3) 0.025(3) 0.018(3) 0.001(2) 0.004(2) 0.002(2)
C18 0.018(3) 0.019(3) 0.018(3) 0.002(2) 0.004(2) 0.004(2)
C19 0.026(3) 0.021(3) 0.021(3) 0.000(2) 0.006(2) 0.002(2)
C20 0.023(3) 0.020(3) 0.018(3) 0.000(2) 0.007(2) 0.002(2)
C21 0.020(3) 0.022(3) 0.016(3) 0.003(2) 0.002(2) 0.000(2)
C22 0.027(3) 0.018(3) 0.024(3) 0.001(2) 0.003(3) 0.001(2)
C23 0.026(3) 0.022(3) 0.021(3) 0.000(2) 0.005(2) 0.004(2)
C24 0.024(3) 0.022(3) 0.014(3) 0.000(2) 0.004(2) 0.006(2)
C25 0.027(3) 0.015(3) 0.013(3) 0.001(2) 0.005(2) 0.003(2)
C26 0.032(3) 0.018(3) 0.021(3) 0.001(2) 0.005(3) 0.002(2)
C27 0.029(3) 0.018(3) 0.021(3) 0.000(2) 0.005(3) 0.001(2)
C28 0.031(4) 0.022(3) 0.019(3) 0.003(2) 0.006(3) 0.000(3)
C29 0.028(3) 0.021(3) 0.020(3) 0.001(2) 0.001(2) 0.002(2)
C30 0.021(3) 0.022(3) 0.015(3) -0.001(2) 0.002(2) 0.002(2)
C31 0.049(4) 0.023(4) 0.019(3) 0.001(3) 0.008(3) -0.005(3)
C32 0.031(3) 0.025(3) 0.019(3) 0.002(3) 0.002(3) 0.000(3)
C33 0.027(3) 0.023(3) 0.034(4) 0.000(3) 0.006(3) 0.006(3)
C34 0.028(3) 0.021(3) 0.026(3) 0.004(2) 0.005(3) 0.005(3)
C35 0.033(4) 0.028(3) 0.029(3) 0.004(3) 0.006(3) 0.002(3)
C36 0.029(4) 0.024(3) 0.031(3) 0.004(3) 0.004(3) 0.007(3)
C37 0.067(6) 0.056(5) 0.073(6) -0.003(5) 0.009(5) 0.002(5)
C38 0.084(7) 0.054(6) 0.085(7) -0.023(5) 0.045(6) -0.018(5)
C39 0.049(5) 0.040(4) 0.037(4) 0.002(3) 0.007(3) 0.008(3)
C40 0.039(4) 0.029(3) 0.033(4) 0.000(3) 0.007(3) 0.010(3)

loop_
_atom_type_symbol
_atom_type_description
_atom_type_scat_dispersion_real
_atom_type_scat_dispersion_imag
_atom_type_scat_source
C C 0.0181 0.0091 'International Tables Vol C Tables 4.2.6.8 and 6.1.1.4'
H H 0.0000 0.0000 'International Tables Vol C Tables 4.2.6.8 and 6.1.1.4'
N N 0.0311 0.0180 'International Tables Vol C Tables 4.2.6.8 and 6.1.1.4'
O O 0.0492 0.0322 'International Tables Vol C Tables 4.2.6.8 and 6.1.1.4'

loop_
_geom_angle_atom_site_label_1
_geom_angle_atom_site_label_2
_geom_angle_atom_site_label_3
_geom_angle
C8 N1 C9 119.6(5)
C24 N2 C25 118.5(5)
C1 O1 H1 109.5
C15 O3 H3 109.5
C16 O6 H6 107(4)
C17 O8 H8A 109.5
C31 O10 H10 109.5
C32 O12 H12 109.5
C34 O13 H13 109.5
C36 O14 H14 102(5)
C38 O15 H15 109.5
C40 O16 H16 109.5
O2 C1 O1 121.9(5)
O2 C1 C2 124.7(5)
O1 C1 C2 113.3(5)
C7 C2 C3 119.6(5)
C7 C2 C1 119.6(5)
C3 C2 C1 120.8(5)
C4 C3 C2 120.0(5)
C4 C3 H3A 120.0
C2 C3 H3A 120.0
C5 C4 C3 120.5(5)
C5 C4 H4 119.7
C3 C4 H4 119.7
C4 C5 C6 119.1(5)
C4 C5 C8 122.3(5)
C6 C5 C8 118.6(5)
C7 C6 C5 120.5(5)
C7 C6 H6A 119.8
C5 C6 H6A 119.8
C6 C7 C2 120.3(5)
C6 C7 H7 119.9
C2 C7 H7 119.9
N1 C8 C5 124.2(5)
N1 C8 H8 115(4)
C5 C8 H8 121(4)
C10 C9 C14 120.3(5)
C10 C9 N1 117.3(5)
C14 C9 N1 122.4(5)
C9 C10 C11 120.6(5)
C9 C10 H10A 119.7
C11 C10 H10A 119.7
C12 C11 C10 119.3(5)
C12 C11 C15 119.2(5)
C10 C11 C15 121.5(5)
C11 C12 C13 120.8(5)
C11 C12 H12A 119.6
C13 C12 H12A 119.6
C12 C13 C14 120.2(5)
C12 C13 C16 121.4(5)
C14 C13 C16 118.3(5)
C9 C14 C13 118.6(5)
C9 C14 H14A 120.7
C13 C14 H14A 120.7
O4 C15 O3 123.9(5)
O4 C15 C11 122.0(5)
O3 C15 C11 114.1(5)
O5 C16 O6 122.9(5)
O5 C16 C13 124.1(5)
O6 C16 C13 113.0(5)
O7 C17 O8 122.4(5)
O7 C17 C18 124.6(5)
O8 C17 C18 113.0(5)
C23 C18 C19 120.4(5)
C23 C18 C17 122.1(5)
C19 C18 C17 117.5(5)
C20 C19 C18 118.5(5)
C20 C19 H19 120.8
C18 C19 H19 120.8
C21 C20 C19 121.7(5)
C21 C20 H20 119.1
C19 C20 H20 119.1
C20 C21 C22 118.6(5)
C20 C21 C24 119.2(5)
C22 C21 C24 122.2(5)
C23 C22 C21 120.7(5)
C23 C22 H22 119.7
C21 C22 H22 119.7
C22 C23 C18 120.1(5)
C22 C23 H23 119.9
C18 C23 H23 119.9
N2 C24 C21 124.3(5)
N2 C24 H24 117(4)
C21 C24 H24 118(4)
C30 C25 C26 119.9(5)
C30 C25 N2 117.2(5)
C26 C25 N2 122.9(5)
C27 C26 C25 119.1(5)
C27 C26 H26 120.5
C25 C26 H26 120.5
C28 C27 C26 120.7(5)
C28 C27 C31 120.6(5)
C26 C27 C31 118.7(5)
C27 C28 C29 120.2(5)
C27 C28 H28 119.9
C29 C28 H28 119.9
C30 C29 C28 119.4(5)
C30 C29 C32 122.2(5)
C28 C29 C32 118.3(5)
C25 C30 C29 120.7(5)
C25 C30 H30 119.7
C29 C30 H30 119.7
O9 C31 O10 123.2(6)
O9 C31 C27 123.4(5)
O10 C31 C27 113.4(5)
O11 C32 O12 124.0(5)
O11 C32 C29 122.5(5)
O12 C32 C29 113.5(5)
C34 C33 H33A 109.5
C34 C33 H33B 109.5
H33A C33 H33B 109.5
C34 C33 H33C 109.5
H33A C33 H33C 109.5
H33B C33 H33C 109.5
O13 C34 C33 108.8(5)
O13 C34 H34A 109.9
C33 C34 H34A 109.9
O13 C34 H34B 109.9
C33 C34 H34B 109.9
H34A C34 H34B 108.3
C36 C35 H35A 109.5
C36 C35 H35B 109.5
H35A C35 H35B 109.5
C36 C35 H35C 109.5
H35A C35 H35C 109.5
H35B C35 H35C 109.5
O14 C36 C35 111.6(5)
O14 C36 H36A 109.3
C35 C36 H36A 109.3
O14 C36 H36B 109.3
C35 C36 H36B 109.3
H36A C36 H36B 108.0
C38 C37 H37A 109.5
C38 C37 H37B 109.5
H37A C37 H37B 109.5
C38 C37 H37C 109.5
H37A C37 H37C 109.5
H37B C37 H37C 109.5
O15 C38 C37 111.4(9)
O15 C38 H38A 109.3
C37 C38 H38A 109.3
O15 C38 H38B 109.3
C37 C38 H38B 109.3
H38A C38 H38B 108.0
C40 C39 H39A 109.5
C40 C39 H39B 109.5
H39A C39 H39B 109.5
C40 C39 H39C 109.5
H39A C39 H39C 109.5
H39B C39 H39C 109.5
O16 C40 C39 110.0(5)
O16 C40 H40A 109.7
C39 C40 H40A 109.7
O16 C40 H40B 109.7
C39 C40 H40B 109.7
H40A C40 H40B 108.2

loop_
_geom_bond_atom_site_label_1
_geom_bond_atom_site_label_2
_geom_bond_distance
N1 C8 1.274(7)
N1 C9 1.437(7)
N2 C24 1.270(7)
N2 C25 1.440(7)
O1 C1 1.334(7)
O1 H1 0.8200
O2 C1 1.212(7)
O3 C15 1.323(7)
O3 H3 0.8200
O4 C15 1.217(7)
O5 C16 1.213(7)
O6 C16 1.323(7)
O6 H6 0.93(8)
O7 C17 1.215(7)
O8 C17 1.341(7)
O8 H8A 0.8200
O9 C31 1.214(8)
O10 C31 1.308(7)
O10 H10 0.8200
O11 C32 1.214(7)
O12 C32 1.326(7)
O12 H12 0.8200
O13 C34 1.432(7)
O13 H13 0.8200
O14 C36 1.431(7)
O14 H14 0.84(8)
O15 C38 1.347(10)
O15 H15 0.8200
O16 C40 1.434(7)
O16 H16 0.8200
C1 C2 1.485(8)
C2 C7 1.383(8)
C2 C3 1.393(8)
C3 C4 1.393(8)
C3 H3A 0.9300
C4 C5 1.382(8)
C4 H4 0.9300
C5 C6 1.398(8)
C5 C8 1.469(8)
C6 C7 1.383(8)
C6 H6A 0.9300
C7 H7 0.9300
C8 H8 0.92(7)
C9 C10 1.377(8)
C9 C14 1.395(8)
C10 C11 1.402(8)
C10 H10A 0.9300
C11 C12 1.374(8)
C11 C15 1.488(8)
C12 C13 1.380(8)
C12 H12A 0.9300
C13 C14 1.413(8)
C13 C16 1.490(8)
C14 H14A 0.9300
C17 C18 1.491(8)
C18 C23 1.387(8)
C18 C19 1.402(8)
C19 C20 1.392(8)
C19 H19 0.9300
C20 C21 1.387(8)
C20 H20 0.9300
C21 C22 1.400(8)
C21 C24 1.467(8)
C22 C23 1.380(8)
C22 H22 0.9300
C23 H23 0.9300
C24 H24 0.96(7)
C25 C30 1.383(8)
C25 C26 1.408(8)
C26 C27 1.395(8)
C26 H26 0.9300
C27 C28 1.380(8)
C27 C31 1.500(9)
C28 C29 1.396(8)
C28 H28 0.9300
C29 C30 1.391(8)
C29 C32 1.494(8)
C30 H30 0.9300
C33 C34 1.501(9)
C33 H33A 0.9600
C33 H33B 0.9600
C33 H33C 0.9600
C34 H34A 0.9700
C34 H34B 0.9700
C35 C36 1.502(9)
C35 H35A 0.9600
C35 H35B 0.9600
C35 H35C 0.9600
C36 H36A 0.9700
C36 H36B 0.9700
C37 C38 1.468(13)
C37 H37A 0.9600
C37 H37B 0.9600
C37 H37C 0.9600
C38 H38A 0.9700
C38 H38B 0.9700
C39 C40 1.497(10)
C39 H39A 0.9600
C39 H39B 0.9600
C39 H39C 0.9600
C40 H40A 0.9700
C40 H40B 0.9700

loop_
_cod_related_entry_id
_cod_related_entry_database
_cod_related_entry_code
1 ChemSpider 30661229
